data_4518249
loop_
_publ_author_name
'Uno, Hiroto'
'Kawai, Koki'
'Shiro, Motoo'
'Shibata, Norio'

_publ_section_title
;
 Modular Synthesis of Medium-Sized Fluorinated and Nonfluorinated
 Heterocyclic Lactones by Sequential CN-Bond-Cleaving Ring Expansion under
 Pd Catalysis
;
_journal_name_full 'ACS Catalysis'
_journal_page_first 14117
_journal_page_last 14126
_journal_paper_doi 10.1021/acscatal.0c03927
_journal_year 2020
_chemical_absolute_configuration -
_chemical_formula_moiety 'C26 H23 F2 N O5 S'
_chemical_formula_sum 'C26 H23 F2 N O5 S'
_chemical_formula_weight 499.53
_space_group_IT_number 4
_space_group_name_Hall 'P 2yb'
_space_group_name_H-M_alt 'P 1 21 1'
_symmetry_cell_setting monoclinic
_symmetry_Int_Tables_number 4
_symmetry_space_group_name_Hall 'P 2yb'
_symmetry_space_group_name_H-M 'P 1 21 1'
_atom_sites_solution_hydrogens geom
_atom_sites_solution_primary direct
_atom_sites_solution_secondary difmap
_cell_angle_alpha 90.0000
_cell_angle_beta 97.059(7)
_cell_angle_gamma 90.0000
_cell_formula_units_Z 4
_cell_length_a 9.9672(4)
_cell_length_b 13.3088(5)
_cell_length_c 17.6941(7)
_cell_measurement_reflns_used 16810
_cell_measurement_temperature 173
_cell_measurement_theta_max 27.43
_cell_measurement_theta_min 1.92
_cell_volume 2329.36(16)
_computing_cell_refinement 'RAPID AUTO'
_computing_data_collection 'RAPID AUTO (Rigaku, ????)'
_computing_data_reduction 'RAPID AUTO'
_computing_molecular_graphics 'CrystalStructure 4.0'
_computing_publication_material 'CrystalStructure 4.0 (Rigaku, 2010)'
_computing_structure_refinement 'SHELXL97 (Sheldrick, 2008)'
_computing_structure_solution 'SIR2004 (Burla, et al., 2005)'
_diffrn_ambient_temperature 173
_diffrn_detector_area_resol_mean 10.000
_diffrn_measured_fraction_theta_full 0.999
_diffrn_measured_fraction_theta_max 0.999
_diffrn_measurement_device_type 'Rigaku R-AXIS RAPID'
_diffrn_measurement_method \w
_diffrn_radiation_type 'Mo K\a'
_diffrn_radiation_wavelength 0.71075
_diffrn_reflns_av_R_equivalents 0.0712
_diffrn_reflns_limit_h_max 12
_diffrn_reflns_limit_h_min -12
_diffrn_reflns_limit_k_max 17
_diffrn_reflns_limit_k_min -16
_diffrn_reflns_limit_l_max 22
_diffrn_reflns_limit_l_min -22
_diffrn_reflns_number 22643
_diffrn_reflns_theta_full 27.43
_diffrn_reflns_theta_max 27.44
_diffrn_standards_number 0
_exptl_absorpt_coefficient_mu 0.194
_exptl_absorpt_correction_T_max 0.981
_exptl_absorpt_correction_T_min 0.730
_exptl_absorpt_correction_type multi-scan
_exptl_absorpt_process_details 'ABSCOR (Rigaku, 1995)'
_exptl_crystal_colour colorless
_exptl_crystal_density_diffrn 1.424
_exptl_crystal_density_method 'not measured'
_exptl_crystal_description block
_exptl_crystal_F_000 1040.00
_exptl_crystal_size_max 0.150
_exptl_crystal_size_mid 0.100
_exptl_crystal_size_min 0.100
_refine_diff_density_max 0.300
_refine_diff_density_min -0.300
_refine_ls_abs_structure_details 'Flack, H. D. (1983), Acta Cryst. A39, 876-881.  4672 Friedel Pairs'
_refine_ls_abs_structure_Flack 0.00000
_refine_ls_extinction_method none
_refine_ls_goodness_of_fit_ref 1.013
_refine_ls_hydrogen_treatment constr
_refine_ls_number_parameters 631
_refine_ls_number_reflns 10216
_refine_ls_number_restraints 1
_refine_ls_R_factor_gt 0.0557
_refine_ls_shift/su_max 0.000
_refine_ls_structure_factor_coef Fsqd
_refine_ls_weighting_details 'w = 1/[\s^2^(Fo^2^)+(0.0418P)^2^+0.1014P] where P=(Fo^2^+2Fc^2^)/3'
_refine_ls_weighting_scheme calc
_refine_ls_wR_factor_ref 0.1002
_reflns_number_gt 7453
_reflns_number_total 10216
_reflns_threshold_expression F^2^>2.0\s(F^2^)
_cod_data_source_file cs0c03927_si_004.cif
_cod_data_source_block 200217elevenepox
_cod_original_cell_volume 2329.35(15)
_cod_database_code 4518249

loop_
_symmetry_equiv_pos_site_id
_symmetry_equiv_pos_as_xyz
1 +X,+Y,+Z
2 -X,1/2+Y,-Z

loop_
_atom_site_label
_atom_site_type_symbol
_atom_site_fract_x
_atom_site_fract_y
_atom_site_fract_z
_atom_site_U_iso_or_equiv
_atom_site_adp_type
_atom_site_occupancy
_atom_site_symmetry_multiplicity
_atom_site_calc_flag
_atom_site_refinement_flags
_atom_site_disorder_assembly
_atom_site_disorder_group
S2 S 0.43935(12) 0.65311(8) 0.74311(6) 0.0247(3) Uani 1.0 2 d . . .
S63 S 0.69989(11) 0.24384(8) 0.59670(6) 0.0236(3) Uani 1.0 2 d . . .
F57 F 0.8428(3) 0.58564(19) 0.49638(15) 0.0406(8) Uani 1.0 2 d . . .
F58 F 0.6907(3) 0.4940(2) 0.54188(15) 0.0394(7) Uani 1.0 2 d . . .
F59 F 0.5575(4) 0.5911(2) 1.03632(13) 0.0390(8) Uani 1.0 2 d . . .
F60 F 0.4212(3) 0.6575(2) 0.94499(14) 0.0365(7) Uani 1.0 2 d . . .
O1 O 0.6244(4) 0.7867(3) 0.95299(18) 0.0368(9) Uani 1.0 2 d . . .
O4 O 0.8913(3) 0.7673(3) 0.75207(15) 0.0290(8) Uani 1.0 2 d . . .
O5 O 0.6979(3) 0.2601(3) 0.67659(16) 0.0334(8) Uani 1.0 2 d . . .
O6 O 0.5992(3) 0.2889(3) 0.54243(17) 0.0326(8) Uani 1.0 2 d . . .
O7 O 0.3309(4) 0.6159(3) 0.78094(17) 0.0349(9) Uani 1.0 2 d . . .
O8 O 0.4547(4) 0.6160(3) 0.66874(17) 0.0369(9) Uani 1.0 2 d . . .
O9 O 0.8698(4) 0.5119(3) 0.66508(18) 0.0415(9) Uani 1.0 2 d . . .
O61 O 0.7733(4) 0.6568(3) 0.95699(15) 0.0288(7) Uani 1.0 2 d . . .
O62 O 1.0384(3) 0.4809(3) 0.59399(15) 0.0276(8) Uani 1.0 2 d . . .
O64 O 1.1277(3) 0.2281(3) 0.73684(16) 0.0316(8) Uani 1.0 2 d . . .
N55 N 0.8488(4) 0.2886(3) 0.57693(18) 0.0204(8) Uani 1.0 2 d . . .
N56 N 0.5813(4) 0.6301(3) 0.80325(17) 0.0199(8) Uani 1.0 2 d . . .
C3 C 0.8482(5) 0.4109(4) 0.4738(3) 0.0235(10) Uani 1.0 2 d . . .
C4 C 0.7732(5) -0.0512(4) 0.6226(3) 0.0289(11) Uani 1.0 2 d . . .
C5 C 1.0823(5) 0.3837(4) 0.8093(3) 0.0242(10) Uani 1.0 2 d . . .
C6 C 0.9735(4) 0.2402(4) 0.6162(3) 0.0235(10) Uani 1.0 2 d . . .
C7 C 0.8751(5) 0.9057(4) 0.8433(3) 0.0266(11) Uani 1.0 2 d . . .
C8 C 0.9114(5) 0.4949(4) 0.6060(3) 0.0266(10) Uani 1.0 2 d . . .
C9 C 0.7111(5) 0.6469(4) 0.7700(3) 0.0241(10) Uani 1.0 2 d . . .
C10 C 0.9995(5) 0.2648(3) 0.6998(3) 0.0234(10) Uani 1.0 2 d . . .
C11 C 1.1025(5) 0.3370(3) 0.7339(3) 0.0222(10) Uani 1.0 2 d . . .
C12 C 0.5582(5) 0.5222(3) 0.9133(3) 0.0227(10) Uani 1.0 2 d . . .
C13 C 0.6481(5) -0.0277(4) 0.4994(3) 0.0298(11) Uani 1.0 2 d . . .
C14 C 0.7156(5) -0.0916(4) 0.5536(3) 0.0264(11) Uani 1.0 2 d . . .
C15 C 0.7019(5) 0.1127(3) 0.5811(3) 0.0208(10) Uani 1.0 2 d . . .
C16 C 0.8704(5) 0.7937(4) 0.8298(3) 0.0261(11) Uani 1.0 2 d . . .
C17 C 0.8670(5) 0.4344(4) 0.3995(3) 0.0296(11) Uani 1.0 2 d . . .
C18 C 1.1956(5) 0.3919(4) 0.6869(3) 0.0272(11) Uani 1.0 2 d . . .
C19 C 0.6513(5) 0.6989(4) 0.9547(3) 0.0254(11) Uani 1.0 2 d . . .
C20 C 0.9026(5) 0.2607(4) 0.3729(3) 0.0325(12) Uani 1.0 2 d . . .
C21 C 0.3999(5) 0.8387(4) 0.8008(3) 0.0314(11) Uani 1.0 2 d . . .
C22 C 0.9381(5) 0.4429(4) 0.8988(3) 0.0311(11) Uani 1.0 2 d . . .
C23 C 0.5754(5) 0.5302(3) 0.8367(3) 0.0225(10) Uani 1.0 2 d . . .
C24 C 0.5469(5) 0.6162(4) 0.9605(3) 0.0280(11) Uani 1.0 2 d . . .
C25 C 0.5547(5) 0.4279(4) 0.9462(3) 0.0299(11) Uani 1.0 2 d . . .
C26 C 0.5868(5) 0.3507(4) 0.8275(3) 0.0299(11) Uani 1.0 2 d . . .
C27 C 0.8583(5) 0.3110(3) 0.4973(3) 0.0222(10) Uani 1.0 2 d . . .
C28 C 0.7580(5) 0.7549(4) 0.7756(3) 0.0245(10) Uani 1.0 2 d . . .
C29 C 0.7653(5) 0.0502(4) 0.6371(3) 0.0279(11) Uani 1.0 2 d . . .
C30 C 0.8833(5) 0.2365(4) 0.4469(3) 0.0272(10) Uani 1.0 2 d . . .
C31 C 0.9958(6) 0.9569(4) 0.8402(3) 0.0337(12) Uani 1.0 2 d . . .
C32 C 0.4486(5) 0.9375(4) 0.6696(3) 0.0377(13) Uani 1.0 2 d . . .
C33 C 0.9500(5) 0.7290(4) 0.8894(3) 0.0306(11) Uani 1.0 2 d . . .
C34 C 1.1939(5) 0.4121(4) 0.8597(3) 0.0320(12) Uani 1.0 2 d . . .
C35 C 1.1774(6) 0.4555(4) 0.9294(3) 0.0366(13) Uani 1.0 2 d . . .
C36 C 1.0006(7) 1.0612(4) 0.8480(3) 0.0452(16) Uani 1.0 2 d . . .
C37 C 0.8907(5) 0.7238(4) 0.9641(3) 0.0308(11) Uani 1.0 2 d . . .
C38 C 0.7609(6) 0.9596(4) 0.8557(3) 0.0355(12) Uani 1.0 2 d . . .
C39 C 0.5910(5) 0.4448(4) 0.7945(3) 0.0260(11) Uani 1.0 2 d . . .
C40 C 0.6427(5) 0.0747(4) 0.5121(3) 0.0254(10) Uani 1.0 2 d . . .
C41 C 1.1438(5) 0.4932(4) 0.6589(3) 0.0295(11) Uani 1.0 2 d . . .
C42 C 0.8200(5) 0.4937(4) 0.5286(3) 0.0282(11) Uani 1.0 2 d . . .
C43 C 0.9546(5) 0.3998(4) 0.8295(3) 0.0295(11) Uani 1.0 2 d . . .
C44 C 0.8862(7) 1.1137(4) 0.8598(3) 0.0464(16) Uani 1.0 2 d . . .
C45 C 1.0489(5) 0.4705(4) 0.9490(3) 0.0315(12) Uani 1.0 2 d . . .
C46 C 0.4535(5) 0.8328(4) 0.6715(3) 0.0310(12) Uani 1.0 2 d . . .
C47 C 0.4192(5) 0.9931(4) 0.7315(4) 0.0401(13) Uani 1.0 2 d . . .
C48 C 0.7274(6) -0.2034(4) 0.5390(3) 0.0419(13) Uani 1.0 2 d . . .
C49 C 0.3944(5) 0.9419(4) 0.7966(3) 0.0384(13) Uani 1.0 2 d . . .
C50 C 0.5688(5) 0.3423(4) 0.9035(3) 0.0319(12) Uani 1.0 2 d . . .
C51 C 0.7679(7) 1.0635(4) 0.8641(3) 0.0470(15) Uani 1.0 2 d . . .
C52 C 0.8944(5) 0.3596(4) 0.3493(3) 0.0329(12) Uani 1.0 2 d . . .
C53 C 0.4170(6) 1.1070(4) 0.7280(4) 0.0627(19) Uani 1.0 2 d . . .
C54 C 0.4309(5) 0.7849(4) 0.7384(3) 0.0268(11) Uani 1.0 2 d . . .
H4 H 0.8186 -0.0942 0.6603 0.0347 Uiso 1.0 2 calc R . .
H6A H 1.0522 0.2621 0.5913 0.0282 Uiso 1.0 2 calc R . .
H6B H 0.9653 0.1664 0.6102 0.0282 Uiso 1.0 2 calc R . .
H9A H 0.6985 0.6266 0.7158 0.0289 Uiso 1.0 2 calc R . .
H9B H 0.7823 0.6035 0.7970 0.0289 Uiso 1.0 2 calc R . .
H10 H 0.9207 0.2546 0.7290 0.0281 Uiso 1.0 2 calc R . .
H13 H 0.6050 -0.0549 0.4530 0.0357 Uiso 1.0 2 calc R . .
H17 H 0.8609 0.5023 0.3829 0.0355 Uiso 1.0 2 calc R . .
H18A H 1.2845 0.4009 0.7179 0.0326 Uiso 1.0 2 calc R . .
H18B H 1.2098 0.3498 0.6424 0.0326 Uiso 1.0 2 calc R . .
H20 H 0.9214 0.2094 0.3385 0.0390 Uiso 1.0 2 calc R . .
H21 H 0.3827 0.8049 0.8459 0.0377 Uiso 1.0 2 calc R . .
H22 H 0.8497 0.4537 0.9119 0.0373 Uiso 1.0 2 calc R . .
H25 H 0.5426 0.4220 0.9984 0.0359 Uiso 1.0 2 calc R . .
H26 H 0.5961 0.2920 0.7980 0.0359 Uiso 1.0 2 calc R . .
H28 H 0.6893 0.8059 0.7551 0.0294 Uiso 1.0 2 calc R . .
H29 H 0.8028 0.0769 0.6848 0.0335 Uiso 1.0 2 calc R . .
H30 H 0.8873 0.1683 0.4629 0.0327 Uiso 1.0 2 calc R . .
H31 H 1.0753 0.9208 0.8328 0.0404 Uiso 1.0 2 calc R . .
H32 H 0.4659 0.9715 0.6246 0.0453 Uiso 1.0 2 calc R . .
H33A H 1.0433 0.7555 0.8992 0.0367 Uiso 1.0 2 calc R . .
H33B H 0.9553 0.6600 0.8689 0.0367 Uiso 1.0 2 calc R . .
H34 H 1.2824 0.4017 0.8463 0.0384 Uiso 1.0 2 calc R . .
H35 H 1.2542 0.4747 0.9635 0.0439 Uiso 1.0 2 calc R . .
H36 H 1.0830 1.0960 0.8450 0.0542 Uiso 1.0 2 calc R . .
H37A H 0.9600 0.6988 1.0046 0.0370 Uiso 1.0 2 calc R . .
H37B H 0.8632 0.7919 0.9786 0.0370 Uiso 1.0 2 calc R . .
H38 H 0.6778 0.9256 0.8584 0.0426 Uiso 1.0 2 calc R . .
H39 H 0.6047 0.4505 0.7425 0.0312 Uiso 1.0 2 calc R . .
H40 H 0.5992 0.1182 0.4741 0.0305 Uiso 1.0 2 calc R . .
H41A H 1.1062 0.5293 0.7005 0.0354 Uiso 1.0 2 calc R . .
H41B H 1.2191 0.5336 0.6433 0.0354 Uiso 1.0 2 calc R . .
H43 H 0.8774 0.3811 0.7955 0.0354 Uiso 1.0 2 calc R . .
H44 H 0.8895 1.1847 0.8650 0.0556 Uiso 1.0 2 calc R . .
H45 H 1.0370 0.4997 0.9967 0.0377 Uiso 1.0 2 calc R . .
H46 H 0.4719 0.7954 0.6282 0.0372 Uiso 1.0 2 calc R . .
H48A H 0.7781 -0.2355 0.5835 0.0502 Uiso 1.0 2 calc R . .
H48B H 0.6368 -0.2330 0.5297 0.0502 Uiso 1.0 2 calc R . .
H48C H 0.7748 -0.2140 0.4943 0.0502 Uiso 1.0 2 calc R . .
H49 H 0.3731 0.9790 0.8395 0.0461 Uiso 1.0 2 calc R . .
H50 H 0.5662 0.2779 0.9264 0.0383 Uiso 1.0 2 calc R . .
H51 H 0.6894 1.0999 0.8730 0.0564 Uiso 1.0 2 calc R . .
H52 H 0.9077 0.3764 0.2986 0.0395 Uiso 1.0 2 calc R . .
H53A H 0.3946 1.1339 0.7765 0.0752 Uiso 1.0 2 calc R . .
H53B H 0.5061 1.1317 0.7187 0.0752 Uiso 1.0 2 calc R . .
H53C H 0.3489 1.1290 0.6866 0.0752 Uiso 1.0 2 calc R . .

loop_
_atom_site_aniso_label
_atom_site_aniso_U_11
_atom_site_aniso_U_22
_atom_site_aniso_U_33
_atom_site_aniso_U_12
_atom_site_aniso_U_13
_atom_site_aniso_U_23
S2 0.0255(7) 0.0244(6) 0.0234(6) -0.0024(5) -0.0000(5) -0.0019(5)
S63 0.0217(6) 0.0231(6) 0.0270(6) -0.0001(5) 0.0068(5) -0.0026(5)
F57 0.055(2) 0.0178(14) 0.0463(16) 0.0031(13) -0.0043(15) 0.0032(13)
F58 0.0241(16) 0.0358(16) 0.0574(18) 0.0067(13) 0.0013(14) -0.0124(14)
F59 0.061(2) 0.0380(16) 0.0208(13) -0.0049(15) 0.0153(13) 0.0000(12)
F60 0.0350(17) 0.0356(15) 0.0406(15) -0.0002(14) 0.0120(13) -0.0069(13)
O1 0.047(3) 0.0238(18) 0.0399(19) 0.0024(17) 0.0065(17) -0.0080(15)
O4 0.0272(18) 0.0299(19) 0.0314(16) -0.0056(14) 0.0090(14) -0.0009(14)
O5 0.0345(19) 0.037(2) 0.0308(16) -0.0042(16) 0.0132(14) -0.0081(15)
O6 0.0237(18) 0.0308(17) 0.0424(19) 0.0036(15) 0.0009(15) 0.0012(15)
O7 0.0273(19) 0.036(2) 0.0417(19) -0.0079(16) 0.0038(16) 0.0024(15)
O8 0.047(3) 0.038(2) 0.0246(16) 0.0044(17) -0.0028(16) -0.0048(15)
O9 0.044(3) 0.047(3) 0.0346(19) 0.0073(19) 0.0099(17) -0.0129(17)
O61 0.034(2) 0.0239(17) 0.0279(16) -0.0035(16) 0.0026(14) 0.0031(14)
O62 0.0273(19) 0.0306(18) 0.0247(16) -0.0039(15) 0.0023(14) -0.0019(14)
O64 0.0330(18) 0.0270(19) 0.0330(16) 0.0012(16) -0.0026(14) 0.0027(14)
N55 0.0182(19) 0.0211(18) 0.0227(18) 0.0002(16) 0.0060(15) -0.0036(15)
N56 0.025(2) 0.0177(19) 0.0182(16) 0.0004(15) 0.0063(15) 0.0011(14)
C3 0.017(3) 0.027(3) 0.026(3) -0.001(2) -0.0004(19) -0.006(2)
C4 0.020(3) 0.031(3) 0.036(3) -0.000(2) 0.003(2) 0.010(2)
C5 0.026(3) 0.024(3) 0.022(3) -0.002(2) 0.001(2) 0.0036(19)
C6 0.019(3) 0.020(3) 0.031(3) 0.000(2) 0.0011(18) 0.001(2)
C7 0.032(3) 0.030(3) 0.017(2) -0.005(3) -0.000(2) 0.0029(19)
C8 0.028(3) 0.017(3) 0.035(3) -0.000(2) 0.006(3) -0.005(2)
C9 0.026(3) 0.023(3) 0.024(2) -0.003(2) 0.0076(19) 0.002(2)
C10 0.021(3) 0.024(3) 0.025(2) 0.0013(19) 0.0053(18) 0.0023(19)
C11 0.019(3) 0.021(3) 0.026(3) 0.0012(19) 0.0015(19) 0.0039(19)
C12 0.024(3) 0.020(3) 0.024(3) 0.0012(19) 0.0040(19) 0.0025(18)
C13 0.030(3) 0.033(3) 0.026(3) -0.004(3) 0.002(2) -0.005(2)
C14 0.018(3) 0.022(3) 0.041(3) -0.002(2) 0.009(2) -0.002(2)
C15 0.024(3) 0.019(3) 0.021(2) -0.0020(19) 0.0098(19) -0.0013(18)
C16 0.025(3) 0.027(3) 0.027(3) -0.007(2) 0.004(2) 0.006(2)
C17 0.021(3) 0.034(3) 0.033(3) -0.003(2) 0.000(2) 0.005(2)
C18 0.023(3) 0.033(3) 0.025(3) -0.005(3) 0.002(2) -0.002(2)
C19 0.033(3) 0.029(3) 0.015(2) -0.003(3) 0.005(2) -0.0020(19)
C20 0.026(3) 0.044(4) 0.029(3) -0.004(3) 0.0082(19) -0.014(3)
C21 0.029(3) 0.032(3) 0.033(3) 0.002(3) 0.002(2) -0.001(3)
C22 0.029(3) 0.034(3) 0.032(3) 0.008(3) 0.008(3) 0.005(3)
C23 0.022(3) 0.021(3) 0.025(3) -0.0035(19) 0.0032(19) -0.0016(19)
C24 0.034(3) 0.031(3) 0.021(2) 0.001(3) 0.013(2) -0.0029(19)
C25 0.031(3) 0.032(3) 0.028(3) -0.006(3) 0.008(3) -0.000(2)
C26 0.033(3) 0.019(3) 0.039(3) -0.001(2) 0.010(3) -0.007(2)
C27 0.020(3) 0.026(3) 0.021(2) -0.0001(19) 0.0052(18) -0.0015(18)
C28 0.023(3) 0.026(3) 0.025(2) -0.003(2) 0.0039(18) 0.0039(19)
C29 0.028(3) 0.033(3) 0.021(3) -0.007(3) -0.000(2) 0.003(2)
C30 0.029(3) 0.024(3) 0.029(3) -0.000(2) 0.0038(19) -0.001(2)
C31 0.041(4) 0.041(3) 0.020(3) -0.012(3) 0.006(2) -0.001(2)
C32 0.020(3) 0.041(3) 0.053(3) -0.001(3) 0.009(3) 0.018(3)
C33 0.022(3) 0.029(3) 0.038(3) -0.004(2) -0.004(2) 0.007(3)
C34 0.026(3) 0.044(3) 0.026(3) -0.004(3) 0.002(2) 0.002(3)
C35 0.041(4) 0.044(3) 0.023(3) -0.006(3) -0.002(3) 0.002(3)
C36 0.070(5) 0.039(4) 0.027(3) -0.033(4) 0.006(3) 0.002(3)
C37 0.036(3) 0.027(3) 0.028(3) -0.010(3) -0.005(2) 0.004(2)
C38 0.037(3) 0.029(3) 0.038(3) -0.005(3) -0.006(3) 0.006(3)
C39 0.026(3) 0.029(3) 0.023(3) -0.004(2) 0.0054(19) -0.003(2)
C40 0.024(3) 0.027(3) 0.025(3) -0.003(2) 0.005(2) 0.0026(19)
C41 0.033(3) 0.031(3) 0.023(3) -0.010(3) -0.002(2) 0.003(2)
C42 0.023(3) 0.023(3) 0.038(3) 0.002(2) 0.004(2) -0.001(2)
C43 0.029(3) 0.028(3) 0.031(3) 0.001(3) -0.000(3) 0.001(2)
C44 0.085(5) 0.024(3) 0.026(3) -0.010(4) -0.008(3) 0.005(3)
C45 0.043(4) 0.030(3) 0.021(3) 0.005(3) 0.004(3) -0.000(2)
C46 0.023(3) 0.035(3) 0.035(3) 0.001(3) 0.006(3) 0.004(3)
C47 0.019(3) 0.030(3) 0.069(4) 0.003(3) -0.000(3) 0.005(3)
C48 0.037(4) 0.030(3) 0.060(4) 0.004(3) 0.009(3) -0.003(3)
C49 0.029(3) 0.031(3) 0.053(4) 0.002(3) -0.003(3) -0.014(3)
C50 0.041(3) 0.018(3) 0.039(3) -0.002(3) 0.012(3) 0.006(2)
C51 0.065(5) 0.029(3) 0.042(3) 0.005(3) -0.011(3) 0.001(3)
C52 0.031(3) 0.047(3) 0.022(3) -0.006(3) 0.009(2) -0.002(3)
C53 0.044(4) 0.027(3) 0.116(6) 0.004(3) 0.001(4) 0.003(4)
C54 0.023(3) 0.028(3) 0.029(3) 0.001(2) 0.001(2) 0.001(2)

loop_
_atom_type_symbol
_atom_type_description
_atom_type_scat_dispersion_real
_atom_type_scat_dispersion_imag
_atom_type_scat_source
C C 0.0033 0.0016
;
International Tables for Crystallography
(1992, Vol. C, Tables 4.2.6.8 and 6.1.1.4)
;
H H 0.0000 0.0000
;
International Tables for Crystallography
(1992, Vol. C, Table 6.1.1.4)
;
F F 0.0171 0.0103
;
International Tables for Crystallography
(1992, Vol. C, Tables 4.2.6.8 and 6.1.1.4)
;
N N 0.0061 0.0033
;
International Tables for Crystallography
(1992, Vol. C, Tables 4.2.6.8 and 6.1.1.4)
;
O O 0.0106 0.0060
;
International Tables for Crystallography
(1992, Vol. C, Tables 4.2.6.8 and 6.1.1.4)
;
S S 0.1246 0.1234
;
International Tables for Crystallography
(1992, Vol. C, Tables 4.2.6.8 and 6.1.1.4)
;

loop_
_geom_angle_atom_site_label_1
_geom_angle_atom_site_label_2
_geom_angle_atom_site_label_3
_geom_angle
_geom_angle_publ_flag
_geom_angle_site_symmetry_1
_geom_angle_site_symmetry_2
_geom_angle_site_symmetry_3
O7 S2 O8 119.0(2) yes . . .
O7 S2 N56 105.40(18) yes . . .
O7 S2 C54 109.5(3) yes . . .
O8 S2 N56 109.90(19) yes . . .
O8 S2 C54 108.1(2) yes . . .
N56 S2 C54 104.00(19) yes . . .
O5 S63 O6 120.3(2) yes . . .
O5 S63 N55 105.80(18) yes . . .
O5 S63 C15 107.75(19) yes . . .
O6 S63 N55 106.08(18) yes . . .
O6 S63 C15 109.21(19) yes . . .
N55 S63 C15 106.9(2) yes . . .
C16 O4 C28 60.9(3) yes . . .
C19 O61 C37 117.6(4) yes . . .
C8 O62 C41 117.7(4) yes . . .
C10 O64 C11 61.0(3) yes . . .
S63 N55 C6 117.2(3) yes . . .
S63 N55 C27 116.1(3) yes . . .
C6 N55 C27 113.0(4) yes . . .
S2 N56 C9 114.9(3) yes . . .
S2 N56 C23 110.4(3) yes . . .
C9 N56 C23 111.9(4) yes . . .
C17 C3 C27 119.0(4) yes . . .
C17 C3 C42 120.0(4) yes . . .
C27 C3 C42 120.9(4) yes . . .
C14 C4 C29 120.9(4) yes . . .
C11 C5 C34 119.7(4) yes . . .
C11 C5 C43 121.4(4) yes . . .
C34 C5 C43 118.9(4) yes . . .
N55 C6 C10 113.3(4) yes . . .
C16 C7 C31 119.3(5) yes . . .
C16 C7 C38 121.7(5) yes . . .
C31 C7 C38 119.0(5) yes . . .
O9 C8 O62 127.7(4) yes . . .
O9 C8 C42 123.1(5) yes . . .
O62 C8 C42 109.0(4) yes . . .
N56 C9 C28 113.0(4) yes . . .
O64 C10 C6 114.0(4) yes . . .
O64 C10 C11 60.3(3) yes . . .
C6 C10 C11 124.7(4) yes . . .
O64 C11 C5 114.6(4) yes . . .
O64 C11 C10 58.7(3) yes . . .
O64 C11 C18 112.5(4) yes . . .
C5 C11 C10 117.9(4) yes . . .
C5 C11 C18 116.5(4) yes . . .
C10 C11 C18 122.2(4) yes . . .
C23 C12 C24 120.0(4) yes . . .
C23 C12 C25 119.4(4) yes . . .
C24 C12 C25 120.5(4) yes . . .
C14 C13 C40 121.1(4) yes . . .
C4 C14 C13 118.7(4) yes . . .
C4 C14 C48 119.7(4) yes . . .
C13 C14 C48 121.5(4) yes . . .
S63 C15 C29 119.6(3) yes . . .
S63 C15 C40 119.1(3) yes . . .
C29 C15 C40 121.3(4) yes . . .
O4 C16 C7 112.5(4) yes . . .
O4 C16 C28 59.2(3) yes . . .
O4 C16 C33 113.4(4) yes . . .
C7 C16 C28 117.1(4) yes . . .
C7 C16 C33 116.7(4) yes . . .
C28 C16 C33 123.1(4) yes . . .
C3 C17 C52 120.5(5) yes . . .
C11 C18 C41 113.9(4) yes . . .
O1 C19 O61 127.6(5) yes . . .
O1 C19 C24 123.5(5) yes . . .
O61 C19 C24 108.8(4) yes . . .
C30 C20 C52 119.9(5) yes . . .
C49 C21 C54 119.0(5) yes . . .
C43 C22 C45 120.6(5) yes . . .
N56 C23 C12 118.7(4) yes . . .
N56 C23 C39 121.2(4) yes . . .
C12 C23 C39 120.0(4) yes . . .
F59 C24 F60 104.6(4) yes . . .
F59 C24 C12 109.6(4) yes . . .
F59 C24 C19 105.6(4) yes . . .
F60 C24 C12 110.6(4) yes . . .
F60 C24 C19 108.2(4) yes . . .
C12 C24 C19 117.4(4) yes . . .
C12 C25 C50 120.4(5) yes . . .
C39 C26 C50 119.8(5) yes . . .
N55 C27 C3 118.3(4) yes . . .
N55 C27 C30 121.2(4) yes . . .
C3 C27 C30 120.4(4) yes . . .
O4 C28 C9 112.1(4) yes . . .
O4 C28 C16 59.8(3) yes . . .
C9 C28 C16 125.5(4) yes . . .
C4 C29 C15 119.2(4) yes . . .
C20 C30 C27 120.1(5) yes . . .
C7 C31 C36 120.3(5) yes . . .
C46 C32 C47 121.8(5) yes . . .
C16 C33 C37 114.1(4) yes . . .
C5 C34 C35 120.6(5) yes . . .
C34 C35 C45 119.9(5) yes . . .
C31 C36 C44 120.1(6) yes . . .
O61 C37 C33 110.2(4) yes . . .
C7 C38 C51 120.0(5) yes . . .
C23 C39 C26 120.4(4) yes . . .
C13 C40 C15 118.8(4) yes . . .
O62 C41 C18 110.0(4) yes . . .
F57 C42 F58 106.3(4) yes . . .
F57 C42 C3 109.1(4) yes . . .
F57 C42 C8 104.3(4) yes . . .
F58 C42 C3 111.9(4) yes . . .
F58 C42 C8 108.6(4) yes . . .
C3 C42 C8 116.0(4) yes . . .
C5 C43 C22 120.5(5) yes . . .
C36 C44 C51 119.8(5) yes . . .
C22 C45 C35 119.5(5) yes . . .
C32 C46 C54 118.1(5) yes . . .
C32 C47 C49 118.2(5) yes . . .
C32 C47 C53 120.5(6) yes . . .
C49 C47 C53 121.4(6) yes . . .
C21 C49 C47 121.6(5) yes . . .
C25 C50 C26 119.9(5) yes . . .
C38 C51 C44 120.8(6) yes . . .
C17 C52 C20 120.1(5) yes . . .
S2 C54 C21 119.5(4) yes . . .
S2 C54 C46 119.1(4) yes . . .
C21 C54 C46 121.3(5) yes . . .
C14 C4 H4 119.546 no . . .
C29 C4 H4 119.535 no . . .
N55 C6 H6A 108.912 no . . .
N55 C6 H6B 108.905 no . . .
C10 C6 H6A 108.900 no . . .
C10 C6 H6B 108.898 no . . .
H6A C6 H6B 107.744 no . . .
N56 C9 H9A 108.999 no . . .
N56 C9 H9B 108.997 no . . .
C28 C9 H9A 108.986 no . . .
C28 C9 H9B 108.998 no . . .
H9A C9 H9B 107.768 no . . .
O64 C10 H10 115.243 no . . .
C6 C10 H10 115.236 no . . .
C11 C10 H10 115.242 no . . .
C14 C13 H13 119.475 no . . .
C40 C13 H13 119.471 no . . .
C3 C17 H17 119.764 no . . .
C52 C17 H17 119.761 no . . .
C11 C18 H18A 108.778 no . . .
C11 C18 H18B 108.765 no . . .
C41 C18 H18A 108.776 no . . .
C41 C18 H18B 108.771 no . . .
H18A C18 H18B 107.655 no . . .
C30 C20 H20 120.053 no . . .
C52 C20 H20 120.045 no . . .
C49 C21 H21 120.480 no . . .
C54 C21 H21 120.479 no . . .
C43 C22 H22 119.689 no . . .
C45 C22 H22 119.694 no . . .
C12 C25 H25 119.798 no . . .
C50 C25 H25 119.782 no . . .
C39 C26 H26 120.085 no . . .
C50 C26 H26 120.078 no . . .
O4 C28 H28 115.422 no . . .
C9 C28 H28 115.413 no . . .
C16 C28 H28 115.423 no . . .
C4 C29 H29 120.406 no . . .
C15 C29 H29 120.410 no . . .
C20 C30 H30 119.935 no . . .
C27 C30 H30 119.947 no . . .
C7 C31 H31 119.862 no . . .
C36 C31 H31 119.863 no . . .
C46 C32 H32 119.121 no . . .
C47 C32 H32 119.100 no . . .
C16 C33 H33A 108.729 no . . .
C16 C33 H33B 108.729 no . . .
C37 C33 H33A 108.744 no . . .
C37 C33 H33B 108.735 no . . .
H33A C33 H33B 107.635 no . . .
C5 C34 H34 119.710 no . . .
C35 C34 H34 119.717 no . . .
C34 C35 H35 120.069 no . . .
C45 C35 H35 120.076 no . . .
C31 C36 H36 119.960 no . . .
C44 C36 H36 119.970 no . . .
O61 C37 H37A 109.621 no . . .
O61 C37 H37B 109.615 no . . .
C33 C37 H37A 109.614 no . . .
C33 C37 H37B 109.603 no . . .
H37A C37 H37B 108.140 no . . .
C7 C38 H38 119.999 no . . .
C51 C38 H38 119.985 no . . .
C23 C39 H39 119.825 no . . .
C26 C39 H39 119.824 no . . .
C13 C40 H40 120.617 no . . .
C15 C40 H40 120.619 no . . .
O62 C41 H41A 109.664 no . . .
O62 C41 H41B 109.667 no . . .
C18 C41 H41A 109.656 no . . .
C18 C41 H41B 109.658 no . . .
H41A C41 H41B 108.169 no . . .
C5 C43 H43 119.741 no . . .
C22 C43 H43 119.741 no . . .
C36 C44 H44 120.075 no . . .
C51 C44 H44 120.079 no . . .
C22 C45 H45 120.234 no . . .
C35 C45 H45 120.231 no . . .
C32 C46 H46 120.976 no . . .
C54 C46 H46 120.971 no . . .
C14 C48 H48A 109.467 no . . .
C14 C48 H48B 109.468 no . . .
C14 C48 H48C 109.465 no . . .
H48A C48 H48B 109.475 no . . .
H48A C48 H48C 109.477 no . . .
H48B C48 H48C 109.475 no . . .
C21 C49 H49 119.184 no . . .
C47 C49 H49 119.187 no . . .
C25 C50 H50 120.035 no . . .
C26 C50 H50 120.037 no . . .
C38 C51 H51 119.584 no . . .
C44 C51 H51 119.592 no . . .
C17 C52 H52 119.981 no . . .
C20 C52 H52 119.966 no . . .
C47 C53 H53A 109.476 no . . .
C47 C53 H53B 109.466 no . . .
C47 C53 H53C 109.470 no . . .
H53A C53 H53B 109.477 no . . .
H53A C53 H53C 109.477 no . . .
H53B C53 H53C 109.462 no . . .

loop_
_geom_bond_atom_site_label_1
_geom_bond_atom_site_label_2
_geom_bond_distance
_geom_bond_publ_flag
_geom_bond_site_symmetry_1
_geom_bond_site_symmetry_2
S2 O7 1.428(4) yes . .
S2 O8 1.431(4) yes . .
S2 N56 1.690(4) yes . .
S2 C54 1.757(5) yes . .
S63 O5 1.433(3) yes . .
S63 O6 1.432(3) yes . .
S63 N55 1.676(4) yes . .
S63 C15 1.768(5) yes . .
F57 C42 1.381(6) yes . .
F58 C42 1.338(6) yes . .
F59 C24 1.375(5) yes . .
F60 C24 1.364(6) yes . .
O1 C19 1.198(6) yes . .
O4 C16 1.459(5) yes . .
O4 C28 1.450(6) yes . .
O9 C8 1.192(6) yes . .
O61 C19 1.335(6) yes . .
O61 C37 1.465(6) yes . .
O62 C8 1.322(6) yes . .
O62 C41 1.467(5) yes . .
O64 C10 1.447(5) yes . .
O64 C11 1.471(6) yes . .
N55 C6 1.494(5) yes . .
N55 C27 1.455(6) yes . .
N56 C9 1.502(6) yes . .
N56 C23 1.460(6) yes . .
C3 C17 1.385(7) yes . .
C3 C27 1.393(6) yes . .
C3 C42 1.517(7) yes . .
C4 C14 1.393(6) yes . .
C4 C29 1.377(7) yes . .
C5 C11 1.507(6) yes . .
C5 C34 1.390(6) yes . .
C5 C43 1.380(7) yes . .
C6 C10 1.506(6) yes . .
C7 C16 1.509(7) yes . .
C7 C31 1.389(8) yes . .
C7 C38 1.385(8) yes . .
C8 C42 1.550(6) yes . .
C9 C28 1.511(7) yes . .
C10 C11 1.480(6) yes . .
C11 C18 1.509(7) yes . .
C12 C23 1.390(6) yes . .
C12 C24 1.516(7) yes . .
C12 C25 1.386(7) yes . .
C13 C14 1.391(6) yes . .
C13 C40 1.383(7) yes . .
C14 C48 1.518(7) yes . .
C15 C29 1.384(6) yes . .
C15 C40 1.386(6) yes . .
C16 C28 1.475(6) yes . .
C16 C33 1.510(6) yes . .
C17 C52 1.383(7) yes . .
C18 C41 1.505(7) yes . .
C19 C24 1.526(7) yes . .
C20 C30 1.384(6) yes . .
C20 C52 1.380(7) yes . .
C21 C49 1.377(7) yes . .
C21 C54 1.382(7) yes . .
C22 C43 1.381(7) yes . .
C22 C45 1.380(7) yes . .
C23 C39 1.380(6) yes . .
C25 C50 1.383(7) yes . .
C26 C39 1.384(7) yes . .
C26 C50 1.383(7) yes . .
C27 C30 1.377(6) yes . .
C31 C36 1.395(8) yes . .
C32 C46 1.394(7) yes . .
C32 C47 1.382(8) yes . .
C33 C37 1.515(7) yes . .
C34 C35 1.390(7) yes . .
C35 C45 1.381(8) yes . .
C36 C44 1.375(10) yes . .
C38 C51 1.391(7) yes . .
C44 C51 1.366(9) yes . .
C46 C54 1.388(7) yes . .
C47 C49 1.388(8) yes . .
C47 C53 1.517(8) yes . .
C4 H4 0.950 no . .
C6 H6A 0.990 no . .
C6 H6B 0.990 no . .
C9 H9A 0.990 no . .
C9 H9B 0.990 no . .
C10 H10 1.000 no . .
C13 H13 0.950 no . .
C17 H17 0.950 no . .
C18 H18A 0.990 no . .
C18 H18B 0.990 no . .
C20 H20 0.950 no . .
C21 H21 0.950 no . .
C22 H22 0.950 no . .
C25 H25 0.950 no . .
C26 H26 0.950 no . .
C28 H28 1.000 no . .
C29 H29 0.950 no . .
C30 H30 0.950 no . .
C31 H31 0.950 no . .
C32 H32 0.950 no . .
C33 H33A 0.990 no . .
C33 H33B 0.990 no . .
C34 H34 0.950 no . .
C35 H35 0.950 no . .
C36 H36 0.950 no . .
C37 H37A 0.990 no . .
C37 H37B 0.990 no . .
C38 H38 0.950 no . .
C39 H39 0.950 no . .
C40 H40 0.950 no . .
C41 H41A 0.990 no . .
C41 H41B 0.990 no . .
C43 H43 0.950 no . .
C44 H44 0.950 no . .
C45 H45 0.950 no . .
C46 H46 0.950 no . .
C48 H48A 0.980 no . .
C48 H48B 0.980 no . .
C48 H48C 0.980 no . .
C49 H49 0.950 no . .
C50 H50 0.950 no . .
C51 H51 0.950 no . .
C52 H52 0.950 no . .
C53 H53A 0.980 no . .
C53 H53B 0.980 no . .
C53 H53C 0.980 no . .

loop_
_geom_contact_atom_site_label_1
_geom_contact_atom_site_label_2
_geom_contact_distance
_geom_contact_publ_flag
_geom_contact_site_symmetry_1
_geom_contact_site_symmetry_2
S2 F60 3.599(3) no . .
S2 C12 3.553(5) no . .
S2 C28 3.436(5) no . .
S2 C39 3.234(5) no . .
S63 F58 3.466(3) no . .
S63 C3 3.557(5) no . .
S63 C10 3.314(5) no . .
S63 C30 3.401(5) no . .
F57 O9 3.122(5) no . .
F57 O62 2.811(4) no . .
F57 C17 2.674(6) no . .
F58 O6 2.879(5) no . .
F58 O9 2.653(4) no . .
F58 O62 3.480(4) no . .
F58 N55 3.179(5) no . .
F58 C17 3.339(6) no . .
F58 C27 3.110(6) no . .
F59 O1 3.104(5) no . .
F59 O61 2.847(5) no . .
F59 C25 2.692(6) no . .
F60 O1 2.646(5) no . .
F60 O7 2.983(4) no . .
F60 O61 3.489(5) no . .
F60 N56 3.155(5) no . .
F60 C21 3.497(6) no . .
F60 C23 3.103(5) no . .
F60 C25 3.332(6) no . .
O1 N56 3.356(5) no . .
O1 C16 3.477(6) no . .
O1 C21 3.355(6) no . .
O1 C28 3.582(6) no . .
O1 C37 2.767(6) no . .
O1 C38 3.270(6) no . .
O4 C31 3.080(6) no . .
O4 C38 3.491(6) no . .
O5 C6 3.079(6) no . .
O5 C10 2.984(6) no . .
O5 C29 2.977(6) no . .
O6 C3 3.319(6) no . .
O6 C27 2.811(6) no . .
O6 C30 3.541(6) no . .
O6 C40 2.942(6) no . .
O6 C42 3.530(6) no . .
O7 C12 3.297(5) no . .
O7 C21 3.053(6) no . .
O7 C23 2.761(6) no . .
O7 C39 3.437(6) no . .
O8 C9 2.964(6) no . .
O8 C23 3.272(5) no . .
O8 C39 3.354(6) no . .
O8 C46 2.885(6) no . .
O9 N55 3.351(5) no . .
O9 C5 3.547(6) no . .
O9 C10 3.559(6) no . .
O9 C11 3.404(6) no . .
O9 C18 3.597(6) no . .
O9 C41 2.758(6) no . .
O9 C43 3.286(6) no . .
O61 N56 3.148(4) no . .
O61 C9 3.293(5) no . .
O61 C12 2.827(6) no . .
O61 C16 3.140(6) no . .
O61 C23 3.198(5) no . .
O61 C28 3.450(5) no . .
O62 N55 3.174(5) no . .
O62 C3 2.828(5) no . .
O62 C6 3.302(6) no . .
O62 C10 3.480(5) no . .
O62 C11 3.134(5) no . .
O62 C27 3.241(5) no . .
O64 C34 3.287(6) no . .
O64 C43 3.403(6) no . .
N55 C8 2.849(6) no . .
N55 C11 3.578(5) no . .
N55 C29 3.480(6) no . .
N55 C42 2.864(6) no . .
N56 C16 3.596(6) no . .
N56 C19 2.837(5) no . .
N56 C21 3.310(6) no . .
N56 C24 2.850(6) no . .
C3 C6 3.508(6) no . .
C3 C20 2.776(7) no . .
C4 C40 2.775(6) no . .
C5 C41 3.159(6) no . .
C5 C45 2.785(6) no . .
C6 C8 3.448(6) no . .
C6 C15 3.191(6) no . .
C6 C18 3.141(6) no . .
C6 C29 3.320(7) no . .
C6 C30 3.021(6) no . .
C7 C37 3.220(7) no . .
C7 C44 2.784(7) no . .
C8 C10 3.542(6) no . .
C8 C11 3.479(6) no . .
C8 C18 3.310(7) no . .
C8 C27 3.118(6) no . .
C9 C12 3.528(7) no . .
C9 C19 3.463(6) no . .
C9 C33 3.175(6) no . .
C9 C39 2.998(7) no . .
C9 C54 3.332(7) no . .
C10 C41 3.477(7) no . .
C10 C43 2.991(7) no . .
C12 C26 2.775(6) no . .
C13 C29 2.770(6) no . .
C14 C15 2.768(6) no . .
C15 C27 3.488(6) no . .
C15 C30 3.561(6) no . .
C16 C19 3.527(7) no . .
C17 C30 2.762(7) no . .
C18 C34 3.071(6) no . .
C19 C23 3.096(6) no . .
C19 C28 3.544(6) no . .
C19 C33 3.348(7) no . .
C21 C32 2.763(8) no . .
C22 C34 2.753(8) no . .
C23 C50 2.770(6) no . .
C25 C39 2.762(7) no . .
C27 C52 2.763(7) no . .
C28 C37 3.458(6) no . .
C28 C38 3.068(7) no . .
C28 C46 3.508(6) no . .
C28 C54 3.271(7) no . .
C30 C40 3.521(7) no . .
C31 C33 3.204(7) no . .
C31 C51 2.754(9) no . .
C35 C43 2.764(7) no . .
C36 C38 2.763(9) no . .
C46 C49 2.772(8) no . .
C47 C54 2.776(7) no . .
F57 C6 3.528(6) no . 2_756
F57 C30 3.438(5) no . 2_756
F57 C48 3.160(6) no . 1_565
F58 C13 3.378(6) no . 2_656
F58 C40 3.511(6) no . 2_656
F59 C49 3.544(6) no . 2_647
O1 C25 3.269(6) no . 2_657
O1 C35 3.503(6) no . 2_757
O1 C50 3.450(6) no . 2_657
O4 C4 3.436(6) no . 1_565
O4 C20 3.199(6) no . 2_756
O4 C52 3.199(6) no . 2_756
O5 C26 3.246(6) no . .
O5 C39 3.475(6) no . .
O6 C13 3.484(6) no . 2_656
O6 C48 3.396(6) no . 2_656
O7 C18 3.595(6) no . 1_455
O7 C34 3.411(6) no . 1_455
O7 C41 3.134(6) no . 1_455
O8 C13 3.580(6) no . 2_656
O8 C40 3.274(5) no . 2_656
O8 C41 3.490(6) no . 1_455
O9 C9 3.146(6) no . .
O61 C22 3.504(6) no . .
O62 C30 3.583(6) no . 2_756
O64 C36 3.319(7) no . 1_545
O64 C53 3.324(7) no . 1_645
C4 O4 3.436(6) no . 1_545
C4 C32 3.441(7) no . 1_545
C4 C52 3.496(7) no . 2_746
C6 F57 3.528(6) no . 2_746
C9 O9 3.146(6) no . .
C13 F58 3.378(6) no . 2_646
C13 O6 3.484(6) no . 2_646
C13 O8 3.580(6) no . 2_646
C14 C32 3.576(7) no . 1_545
C17 C32 3.232(7) no . 2_646
C17 C46 3.553(7) no . 2_646
C17 C47 3.535(7) no . 2_646
C18 O7 3.595(6) no . 1_655
C20 O4 3.199(6) no . 2_746
C22 O61 3.504(6) no . .
C25 O1 3.269(6) no . 2_647
C26 O5 3.246(6) no . .
C30 F57 3.438(5) no . 2_746
C30 O62 3.583(6) no . 2_746
C32 C4 3.441(7) no . 1_565
C32 C14 3.576(7) no . 1_565
C32 C17 3.232(7) no . 2_656
C32 C52 3.549(7) no . 2_656
C34 O7 3.411(6) no . 1_655
C35 O1 3.503(6) no . 2_747
C36 O64 3.319(7) no . 1_565
C39 O5 3.475(6) no . .
C40 F58 3.511(6) no . 2_646
C40 O8 3.274(5) no . 2_646
C41 O7 3.134(6) no . 1_655
C41 O8 3.490(6) no . 1_655
C46 C17 3.553(7) no . 2_656
C46 C52 3.461(7) no . 2_656
C47 C17 3.535(7) no . 2_656
C48 F57 3.160(6) no . 1_545
C48 O6 3.396(6) no . 2_646
C49 F59 3.544(6) no . 2_657
C50 O1 3.450(6) no . 2_647
C52 O4 3.199(6) no . 2_746
C52 C4 3.496(7) no . 2_756
C52 C32 3.549(7) no . 2_646
C52 C46 3.461(7) no . 2_646
C52 C54 3.561(7) no . 2_646
C53 O64 3.324(7) no . 1_465
C54 C52 3.561(7) no . 2_656
S2 H9A 2.7086 no . .
S2 H9B 3.4965 no . .
S2 H21 2.8214 no . .
S2 H28 3.2030 no . .
S2 H39 3.1607 no . .
S2 H46 2.8260 no . .
S63 H6A 3.5329 no . .
S63 H6B 2.8214 no . .
S63 H10 3.0130 no . .
S63 H29 2.8328 no . .
S63 H30 3.3455 no . .
S63 H40 2.8241 no . .
F57 H17 2.3199 no . .
F58 H17 3.4600 no . .
F59 H25 2.3476 no . .
F60 H21 2.6269 no . .
F60 H25 3.4499 no . .
O1 H21 2.8860 no . .
O1 H37A 3.5556 no . .
O1 H37B 2.3689 no . .
O1 H38 2.5930 no . .
O4 H9A 2.7042 no . .
O4 H9B 2.6031 no . .
O4 H31 2.9886 no . .
O4 H33A 2.8507 no . .
O4 H33B 2.5289 no . .
O5 H6B 3.2872 no . .
O5 H10 2.3002 no . .
O5 H29 2.6497 no . .
O5 H43 3.0483 no . .
O6 H40 2.5732 no . .
O7 H21 2.7866 no . .
O8 H9A 2.4734 no . .
O8 H39 2.8825 no . .
O8 H46 2.5037 no . .
O9 H41A 2.3747 no . .
O9 H41B 3.5617 no . .
O9 H43 2.8833 no . .
O61 H9B 2.9311 no . .
O61 H33A 3.2694 no . .
O61 H33B 2.5327 no . .
O62 H6A 2.9156 no . .
O62 H18A 3.2608 no . .
O62 H18B 2.5171 no . .
O64 H6A 2.6319 no . .
O64 H6B 2.7249 no . .
O64 H18A 2.8239 no . .
O64 H18B 2.5339 no . .
O64 H34 3.2767 no . .
O64 H43 3.4756 no . .
N55 H10 2.7353 no . .
N55 H29 3.4647 no . .
N55 H30 2.6403 no . .
N56 H21 3.2039 no . .
N56 H28 2.7537 no . .
N56 H39 2.6433 no . .
C3 H6A 3.3675 no . .
C3 H30 3.2605 no . .
C3 H52 3.2589 no . .
C4 H6B 3.4932 no . .
C4 H13 3.2533 no . .
C4 H48A 2.5505 no . .
C4 H48B 3.1394 no . .
C4 H48C 3.1399 no . .
C5 H10 2.6462 no . .
C5 H18A 2.7443 no . .
C5 H18B 3.3851 no . .
C5 H22 3.2517 no . .
C5 H35 3.2704 no . .
C5 H41A 2.7627 no . .
C6 H18B 2.7608 no . .
C6 H29 3.0975 no . .
C6 H30 2.9058 no . .
C7 H28 2.6299 no . .
C7 H33A 2.7162 no . .
C7 H33B 3.3829 no . .
C7 H36 3.2703 no . .
C7 H37B 2.8480 no . .
C7 H51 3.2594 no . .
C8 H6A 3.4244 no . .
C8 H18B 3.5379 no . .
C8 H41A 2.4439 no . .
C8 H41B 3.0992 no . .
C9 H33B 2.8228 no . .
C9 H39 2.8403 no . .
C10 H18A 3.3514 no . .
C10 H18B 2.6889 no . .
C10 H29 3.1679 no . .
C10 H43 2.6922 no . .
C11 H6A 2.7029 no . .
C11 H6B 3.3298 no . .
C11 H34 2.6519 no . .
C11 H41A 2.6282 no . .
C11 H41B 3.3500 no . .
C11 H43 2.6767 no . .
C12 H9B 3.3945 no . .
C12 H39 3.2563 no . .
C12 H50 3.2601 no . .
C13 H4 3.2538 no . .
C13 H48A 3.3264 no . .
C13 H48B 2.7890 no . .
C13 H48C 2.7890 no . .
C14 H29 3.2680 no . .
C14 H40 3.2735 no . .
C15 H4 3.2394 no . .
C15 H6B 2.7081 no . .
C15 H13 3.2410 no . .
C15 H30 3.0478 no . .
C16 H9A 3.3323 no . .
C16 H9B 2.7189 no . .
C16 H31 2.6470 no . .
C16 H37A 3.3599 no . .
C16 H37B 2.6438 no . .
C16 H38 2.6939 no . .
C17 H20 3.2512 no . .
C18 H6A 2.7012 no . .
C18 H10 3.4498 no . .
C18 H34 2.8499 no . .
C19 H9B 3.4649 no . .
C19 H21 3.4055 no . .
C19 H33B 3.5895 no . .
C19 H37A 3.0952 no . .
C19 H37B 2.4404 no . .
C19 H38 3.4918 no . .
C20 H17 3.2491 no . .
C21 H28 3.1206 no . .
C21 H38 3.0590 no . .
C21 H46 3.2734 no . .
C22 H35 3.2447 no . .
C23 H9A 2.8934 no . .
C23 H9B 2.4605 no . .
C23 H25 3.2557 no . .
C23 H26 3.2547 no . .
C24 H21 3.5036 no . .
C24 H25 2.6722 no . .
C25 H26 3.2529 no . .
C26 H25 3.2511 no . .
C27 H6A 2.4764 no . .
C27 H6B 2.8823 no . .
C27 H17 3.2541 no . .
C27 H20 3.2494 no . .
C28 H33A 3.3668 no . .
C28 H33B 2.7177 no . .
C28 H38 2.8689 no . .
C29 H6B 2.6122 no . .
C29 H10 3.4396 no . .
C29 H40 3.2709 no . .
C30 H6A 2.9021 no . .
C30 H6B 3.0509 no . .
C30 H40 3.3266 no . .
C30 H52 3.2504 no . .
C31 H33A 2.8950 no . .
C31 H38 3.2510 no . .
C31 H44 3.2590 no . .
C32 H28 3.1972 no . .
C32 H49 3.2346 no . .
C32 H53A 3.3091 no . .
C32 H53B 2.7654 no . .
C32 H53C 2.7655 no . .
C33 H9B 2.7538 no . .
C33 H28 3.4527 no . .
C33 H31 3.0638 no . .
C34 H18A 2.7723 no . .
C34 H41A 3.2446 no . .
C34 H43 3.2457 no . .
C34 H45 3.2586 no . .
C35 H22 3.2426 no . .
C36 H51 3.2284 no . .
C37 H9B 3.4197 no . .
C38 H28 2.7468 no . .
C38 H31 3.2496 no . .
C38 H37B 3.1945 no . .
C38 H44 3.2551 no . .
C39 H9A 3.0506 no . .
C39 H9B 2.8426 no . .
C39 H50 3.2529 no . .
C40 H29 3.2698 no . .
C40 H30 2.9622 no . .
C41 H6A 3.3839 no . .
C42 H17 2.6605 no . .
C43 H10 2.6196 no . .
C43 H34 3.2440 no . .
C43 H41A 3.3636 no . .
C43 H45 3.2556 no . .
C44 H31 3.2548 no . .
C44 H38 3.2509 no . .
C45 H34 3.2541 no . .
C45 H43 3.2523 no . .
C46 H21 3.2714 no . .
C46 H28 2.6436 no . .
C47 H21 3.2698 no . .
C47 H38 3.3277 no . .
C47 H46 3.2828 no . .
C48 H4 2.6591 no . .
C48 H13 2.6935 no . .
C49 H32 3.2347 no . .
C49 H38 2.9091 no . .
C49 H53A 2.5794 no . .
C49 H53B 3.1464 no . .
C49 H53C 3.1583 no . .
C50 H39 3.2513 no . .
C51 H36 3.2293 no . .
C51 H53B 3.5495 no . .
C52 H30 3.2495 no . .
C53 H32 2.6569 no . .
C53 H49 2.6817 no . .
C53 H51 3.4988 no . .
C54 H9A 3.4608 no . .
C54 H28 2.5719 no . .
C54 H32 3.2432 no . .
C54 H38 3.5763 no . .
C54 H49 3.2340 no . .
H4 H29 2.3266 no . .
H4 H48A 2.3265 no . .
H4 H48B 3.3180 no . .
H4 H48C 3.3238 no . .
H6A H10 2.9063 no . .
H6A H18A 3.5379 no . .
H6A H18B 2.0736 no . .
H6A H30 2.9164 no . .
H6B H10 2.4947 no . .
H6B H18B 3.4474 no . .
H6B H29 2.5115 no . .
H6B H30 2.6269 no . .
H9A H28 2.4912 no . .
H9A H33B 3.5194 no . .
H9A H39 2.5872 no . .
H9A H46 3.4194 no . .
H9B H28 2.9142 no . .
H9B H33B 2.1497 no . .
H9B H39 2.7910 no . .
H10 H29 2.7132 no . .
H10 H43 2.1280 no . .
H13 H40 2.3346 no . .
H13 H48B 2.7308 no . .
H13 H48C 2.7533 no . .
H17 H52 2.3290 no . .
H18A H34 2.2752 no . .
H18A H41A 2.4571 no . .
H18A H41B 2.2521 no . .
H18B H41A 2.8438 no . .
H18B H41B 2.4472 no . .
H20 H30 2.3336 no . .
H20 H52 2.3303 no . .
H21 H38 3.3357 no . .
H21 H49 2.3220 no . .
H22 H43 2.3230 no . .
H22 H45 2.3286 no . .
H25 H50 2.3307 no . .
H26 H39 2.3330 no . .
H26 H50 2.3345 no . .
H28 H38 2.4374 no . .
H28 H46 2.9270 no . .
H30 H40 2.9784 no . .
H31 H33A 2.5328 no . .
H31 H36 2.3426 no . .
H32 H46 2.3456 no . .
H32 H53A 3.5874 no . .
H32 H53B 2.7056 no . .
H32 H53C 2.6967 no . .
H33A H37A 2.2626 no . .
H33A H37B 2.4603 no . .
H33B H37A 2.4506 no . .
H33B H37B 2.8512 no . .
H34 H35 2.3373 no . .
H34 H41A 3.3928 no . .
H35 H45 2.3356 no . .
H36 H44 2.3255 no . .
H37B H38 3.1838 no . .
H38 H49 3.0973 no . .
H38 H51 2.3352 no . .
H41A H43 3.5860 no . .
H44 H51 2.3113 no . .
H49 H51 3.5234 no . .
H49 H53A 2.3647 no . .
H49 H53B 3.3388 no . .
H49 H53C 3.3454 no . .
H51 H53A 3.2431 no . .
H51 H53B 3.1202 no . .
S2 H41B 3.0847 no . 1_455
S63 H53B 3.4123 no . 1_545
F57 H6A 3.0689 no . 2_756
F57 H6B 3.0428 no . 2_756
F57 H30 2.9144 no . 2_756
F57 H48A 2.9502 no . 1_565
F57 H48B 3.2691 no . 1_565
F57 H48C 2.7505 no . 1_565
F57 H53C 3.5985 no . 2_646
F58 H9A 3.5394 no . .
F58 H13 3.0304 no . 2_656
F58 H32 3.1736 no . 2_646
F58 H40 3.3100 no . 2_656
F59 H35 3.4985 no . 1_455
F59 H49 2.6756 no . 2_647
F59 H50 2.8873 no . 2_657
F59 H51 3.1006 no . 2_647
F59 H53A 3.3366 no . 2_647
F60 H35 2.9888 no . 1_455
F60 H50 2.7735 no . 2_657
O1 H25 2.6650 no . 2_657
O1 H35 3.0777 no . 2_757
O1 H50 3.0287 no . 2_657
O4 H4 2.5042 no . 1_565
O4 H20 2.7159 no . 2_756
O4 H48A 3.0569 no . 1_565
O4 H52 2.7135 no . 2_756
O5 H26 2.5223 no . .
O5 H39 2.9851 no . .
O5 H53B 2.7349 no . 1_545
O6 H13 2.9185 no . 2_656
O6 H46 3.0161 no . 2_646
O6 H48B 2.5514 no . 2_656
O7 H18A 3.0856 no . 1_455
O7 H20 3.3211 no . 2_656
O7 H34 3.1365 no . 1_455
O7 H41A 2.7543 no . 1_455
O7 H41B 2.7759 no . 1_455
O8 H13 3.1390 no . 2_656
O8 H18A 3.4925 no . 1_455
O8 H40 2.5187 no . 2_656
O8 H41B 2.5815 no . 1_455
O9 H9A 2.5349 no . .
O9 H9B 2.8625 no . .
O9 H20 3.3583 no . 2_756
O9 H39 3.2265 no . .
O61 H22 2.9453 no . .
O61 H45 3.3650 no . .
O62 H20 3.2739 no . 2_756
O62 H30 2.8222 no . 2_756
O64 H36 2.6760 no . 1_545
O64 H44 3.5266 no . 1_545
O64 H53A 2.9469 no . 1_645
O64 H53C 2.8059 no . 1_645
C3 H32 3.4840 no . 2_646
C4 H28 3.2083 no . 1_545
C4 H32 3.0825 no . 1_545
C4 H52 3.4494 no . 2_746
C5 H44 3.4849 no . 1_545
C6 H17 3.5692 no . 2_746
C6 H48C 3.4198 no . 2_756
C7 H4 3.2172 no . 1_565
C7 H45 3.1201 no . 2_757
C7 H52 3.5321 no . 2_756
C8 H9A 3.5154 no . .
C8 H20 3.3886 no . 2_756
C8 H30 3.3820 no . 2_756
C10 H36 3.4367 no . 1_545
C10 H44 3.4161 no . 1_545
C12 H22 3.0479 no . .
C12 H34 3.2763 no . 1_455
C12 H35 3.3218 no . 1_455
C13 H18B 3.4407 no . 2_746
C13 H32 3.0318 no . 1_545
C13 H41B 3.1015 no . 2_746
C14 H32 3.0408 no . 1_545
C14 H46 3.2703 no . 1_545
C15 H32 3.1784 no . 1_545
C15 H53B 3.3121 no . 1_545
C16 H4 3.3318 no . 1_565
C16 H52 3.5348 no . 2_756
C17 H4 3.4500 no . 2_756
C17 H6B 3.5259 no . 2_756
C17 H32 3.3291 no . 2_646
C17 H53C 3.5854 no . 2_646
C18 H13 3.4337 no . 2_756
C18 H48C 3.5477 no . 2_756
C19 H50 3.3688 no . 2_657
C20 H4 3.4927 no . 2_756
C20 H41A 3.3398 no . 2_746
C20 H41B 3.2572 no . 2_746
C20 H48A 3.1817 no . 2_756
C21 H31 3.5260 no . 1_455
C21 H52 3.3795 no . 2_656
C22 H9B 3.0884 no . .
C22 H33B 2.9461 no . .
C22 H37B 3.4073 no . 2_747
C22 H44 3.5110 no . 1_545
C23 H22 3.0640 no . .
C23 H34 3.4068 no . 1_455
C24 H35 3.4780 no . 1_455
C24 H50 3.2351 no . 2_657
C25 H22 3.0930 no . .
C25 H34 3.0717 no . 1_455
C25 H35 3.1112 no . 1_455
C26 H18A 3.4421 no . 1_455
C26 H22 3.1647 no . .
C26 H34 3.1664 no . 1_455
C26 H43 3.0463 no . .
C26 H51 3.5541 no . 1_545
C26 H53A 3.5196 no . 1_545
C26 H53B 3.5300 no . 1_545
C28 H4 2.9773 no . 1_565
C28 H48A 3.4324 no . 1_565
C29 H32 3.1447 no . 1_545
C29 H53B 3.2949 no . 1_545
C30 H41B 3.2376 no . 2_746
C30 H48A 3.5023 no . 2_756
C30 H48C 3.5013 no . 2_756
C31 H4 3.5115 no . 1_565
C31 H29 3.5370 no . 1_565
C31 H45 2.9979 no . 2_757
C31 H52 2.9476 no . 2_756
C32 H17 3.2277 no . 2_656
C34 H37B 3.3863 no . 2_747
C35 H33B 3.5883 no . .
C35 H37B 2.7766 no . 2_747
C36 H10 3.3584 no . 1_565
C36 H29 3.2964 no . 1_565
C36 H37A 3.1712 no . 2_757
C36 H45 2.9357 no . 2_757
C37 H44 3.5469 no . 2_747
C37 H45 3.3397 no . .
C38 H29 3.4733 no . 1_565
C38 H35 3.2281 no . 2_757
C38 H45 3.1416 no . 2_757
C39 H18A 3.2391 no . 1_455
C39 H22 3.1089 no . .
C39 H34 3.3654 no . 1_455
C39 H43 2.9757 no . .
C40 H32 3.1335 no . 1_545
C40 H41B 3.2692 no . 2_746
C41 H13 3.4381 no . 2_756
C41 H20 2.9519 no . 2_756
C41 H30 3.1638 no . 2_756
C43 H9B 3.2231 no . .
C43 H33B 3.5328 no . .
C43 H44 3.0184 no . 1_545
C44 H10 3.0319 no . 1_565
C44 H29 3.1448 no . 1_565
C44 H37A 2.9120 no . 2_757
C44 H45 2.9756 no . 2_757
C45 H33B 2.9859 no . .
C45 H37A 3.3466 no . .
C45 H37B 2.7892 no . 2_747
C46 H48B 3.3939 no . 1_565
C47 H17 3.2431 no . 2_656
C47 H52 3.5902 no . 2_656
C48 H6A 3.4054 no . 2_746
C48 H18B 3.4195 no . 2_746
C48 H46 3.1566 no . 1_545
C49 H31 3.3324 no . 1_455
C49 H52 3.3797 no . 2_656
C50 H22 3.1545 no . .
C50 H34 3.0151 no . 1_455
C50 H51 3.5080 no . 1_545
C51 H29 3.2388 no . 1_565
C51 H35 3.3038 no . 2_757
C51 H45 3.0644 no . 2_757
C52 H4 2.9510 no . 2_756
C52 H31 3.3734 no . 2_746
C52 H48A 3.5658 no . 2_756
C53 H17 3.4832 no . 2_656
C53 H26 3.2005 no . 1_565
C54 H52 3.5717 no . 2_656
H4 O4 2.5042 no . 1_545
H4 C7 3.2172 no . 1_545
H4 C16 3.3318 no . 1_545
H4 C17 3.4500 no . 2_746
H4 C20 3.4927 no . 2_746
H4 C28 2.9773 no . 1_545
H4 C31 3.5115 no . 1_545
H4 C52 2.9510 no . 2_746
H4 H28 2.6026 no . 1_545
H4 H52 2.7634 no . 2_746
H6A F57 3.0689 no . 2_746
H6A C48 3.4054 no . 2_756
H6A H17 3.5804 no . 2_746
H6A H48C 2.4515 no . 2_756
H6B F57 3.0428 no . 2_746
H6B C17 3.5259 no . 2_746
H6B H17 2.7811 no . 2_746
H9A F58 3.5394 no . .
H9A O9 2.5349 no . .
H9A C8 3.5154 no . .
H9A H48A 3.1524 no . 1_565
H9B O9 2.8625 no . .
H9B C22 3.0884 no . .
H9B C43 3.2231 no . .
H9B H22 2.8692 no . .
H9B H43 3.1094 no . .
H10 C36 3.3584 no . 1_545
H10 C44 3.0319 no . 1_545
H10 H36 3.2360 no . 1_545
H10 H44 2.6349 no . 1_545
H13 F58 3.0304 no . 2_646
H13 O6 2.9185 no . 2_646
H13 O8 3.1390 no . 2_646
H13 C18 3.4337 no . 2_746
H13 C41 3.4381 no . 2_746
H13 H18A 3.3948 no . 2_746
H13 H18B 2.9388 no . 2_746
H13 H32 3.5068 no . 1_545
H13 H41B 2.8459 no . 2_746
H17 C6 3.5692 no . 2_756
H17 C32 3.2277 no . 2_646
H17 C47 3.2431 no . 2_646
H17 C53 3.4832 no . 2_646
H17 H6A 3.5804 no . 2_756
H17 H6B 2.7811 no . 2_756
H17 H32 3.2689 no . 2_646
H17 H53C 2.8456 no . 2_646
H18A O7 3.0856 no . 1_655
H18A O8 3.4925 no . 1_655
H18A C26 3.4421 no . 1_655
H18A C39 3.2391 no . 1_655
H18A H13 3.3948 no . 2_756
H18A H26 3.5604 no . 1_655
H18A H39 3.2356 no . 1_655
H18B C13 3.4407 no . 2_756
H18B C48 3.4195 no . 2_756
H18B H13 2.9388 no . 2_756
H18B H48C 2.5865 no . 2_756
H18B H53C 3.3025 no . 1_645
H20 O4 2.7159 no . 2_746
H20 O7 3.3211 no . 2_646
H20 O9 3.3583 no . 2_746
H20 O62 3.2739 no . 2_746
H20 C8 3.3886 no . 2_746
H20 C41 2.9519 no . 2_746
H20 H41A 2.4996 no . 2_746
H20 H41B 2.7664 no . 2_746
H20 H48A 3.2245 no . 2_756
H21 H25 3.1724 no . 2_657
H21 H31 3.4124 no . 1_455
H22 O61 2.9453 no . .
H22 C12 3.0479 no . .
H22 C23 3.0640 no . .
H22 C25 3.0930 no . .
H22 C26 3.1647 no . .
H22 C39 3.1089 no . .
H22 C50 3.1545 no . .
H22 H9B 2.8692 no . .
H22 H33B 3.0704 no . .
H25 O1 2.6650 no . 2_647
H25 H21 3.1724 no . 2_647
H25 H34 3.5111 no . 1_455
H25 H35 2.9496 no . 1_455
H25 H38 3.5516 no . 2_647
H25 H49 2.9859 no . 2_647
H26 O5 2.5223 no . .
H26 C53 3.2005 no . 1_545
H26 H18A 3.5604 no . 1_455
H26 H43 3.0489 no . .
H26 H44 3.3380 no . 1_545
H26 H51 2.9761 no . 1_545
H26 H53A 2.9028 no . 1_545
H26 H53B 2.6486 no . 1_545
H28 C4 3.2083 no . 1_565
H28 H4 2.6026 no . 1_565
H28 H48A 3.3118 no . 1_565
H29 C31 3.5370 no . 1_545
H29 C36 3.2964 no . 1_545
H29 C38 3.4733 no . 1_545
H29 C44 3.1448 no . 1_545
H29 C51 3.2388 no . 1_545
H29 H44 3.5070 no . 1_545
H29 H53B 3.1740 no . 1_545
H30 F57 2.9144 no . 2_746
H30 O62 2.8222 no . 2_746
H30 C8 3.3820 no . 2_746
H30 C41 3.1638 no . 2_746
H30 H41A 3.4391 no . 2_746
H30 H41B 2.7168 no . 2_746
H31 C21 3.5260 no . 1_655
H31 C49 3.3324 no . 1_655
H31 C52 3.3734 no . 2_756
H31 H21 3.4124 no . 1_655
H31 H45 3.5049 no . 2_757
H31 H49 3.0561 no . 1_655
H31 H52 2.4250 no . 2_756
H32 F58 3.1736 no . 2_656
H32 C3 3.4840 no . 2_656
H32 C4 3.0825 no . 1_565
H32 C13 3.0318 no . 1_565
H32 C14 3.0408 no . 1_565
H32 C15 3.1784 no . 1_565
H32 C17 3.3291 no . 2_656
H32 C29 3.1447 no . 1_565
H32 C40 3.1335 no . 1_565
H32 H13 3.5068 no . 1_565
H32 H17 3.2689 no . 2_656
H33B C22 2.9461 no . .
H33B C35 3.5883 no . .
H33B C43 3.5328 no . .
H33B C45 2.9859 no . .
H33B H22 3.0704 no . .
H33B H45 3.1432 no . .
H34 O7 3.1365 no . 1_655
H34 C12 3.2763 no . 1_655
H34 C23 3.4068 no . 1_655
H34 C25 3.0717 no . 1_655
H34 C26 3.1664 no . 1_655
H34 C39 3.3654 no . 1_655
H34 C50 3.0151 no . 1_655
H34 H25 3.5111 no . 1_655
H34 H50 3.4264 no . 1_655
H35 F59 3.4985 no . 1_655
H35 F60 2.9888 no . 1_655
H35 O1 3.0777 no . 2_747
H35 C12 3.3218 no . 1_655
H35 C24 3.4780 no . 1_655
H35 C25 3.1112 no . 1_655
H35 C38 3.2281 no . 2_747
H35 C51 3.3038 no . 2_747
H35 H25 2.9496 no . 1_655
H35 H37B 2.9375 no . 2_747
H35 H38 3.2083 no . 2_747
H35 H51 3.3268 no . 2_747
H36 O64 2.6760 no . 1_565
H36 C10 3.4367 no . 1_565
H36 H10 3.2360 no . 1_565
H36 H37A 3.0676 no . 2_757
H36 H45 3.4264 no . 2_757
H36 H49 3.2961 no . 1_655
H36 H53A 3.5058 no . 1_655
H37A C36 3.1712 no . 2_747
H37A C44 2.9120 no . 2_747
H37A C45 3.3466 no . .
H37A H36 3.0676 no . 2_747
H37A H44 2.5988 no . 2_747
H37A H45 2.7673 no . .
H37B C22 3.4073 no . 2_757
H37B C34 3.3863 no . 2_757
H37B C35 2.7766 no . 2_757
H37B C45 2.7892 no . 2_757
H37B H35 2.9375 no . 2_757
H37B H45 2.9522 no . 2_757
H38 H25 3.5516 no . 2_657
H38 H35 3.2083 no . 2_757
H39 O5 2.9851 no . .
H39 O9 3.2265 no . .
H39 H18A 3.2356 no . 1_455
H39 H43 2.9146 no . .
H40 F58 3.3100 no . 2_646
H40 O8 2.5187 no . 2_646
H40 H41B 3.1289 no . 2_746
H40 H46 3.0036 no . 2_646
H40 H48B 3.0692 no . 2_656
H41A O7 2.7543 no . 1_655
H41A C20 3.3398 no . 2_756
H41A H20 2.4996 no . 2_756
H41A H30 3.4391 no . 2_756
H41B S2 3.0847 no . 1_655
H41B O7 2.7759 no . 1_655
H41B O8 2.5815 no . 1_655
H41B C13 3.1015 no . 2_756
H41B C20 3.2572 no . 2_756
H41B C30 3.2376 no . 2_756
H41B C40 3.2692 no . 2_756
H41B H13 2.8459 no . 2_756
H41B H20 2.7664 no . 2_756
H41B H30 2.7168 no . 2_756
H41B H40 3.1289 no . 2_756
H43 C26 3.0463 no . .
H43 C39 2.9757 no . .
H43 H9B 3.1094 no . .
H43 H26 3.0489 no . .
H43 H39 2.9146 no . .
H43 H44 2.8851 no . 1_545
H44 O64 3.5266 no . 1_565
H44 C5 3.4849 no . 1_565
H44 C10 3.4161 no . 1_565
H44 C22 3.5110 no . 1_565
H44 C37 3.5469 no . 2_757
H44 C43 3.0184 no . 1_565
H44 H10 2.6349 no . 1_565
H44 H26 3.3380 no . 1_565
H44 H29 3.5070 no . 1_565
H44 H37A 2.5988 no . 2_757
H44 H43 2.8851 no . 1_565
H44 H45 3.4851 no . 2_757
H45 O61 3.3650 no . .
H45 C7 3.1201 no . 2_747
H45 C31 2.9979 no . 2_747
H45 C36 2.9357 no . 2_747
H45 C37 3.3397 no . .
H45 C38 3.1416 no . 2_747
H45 C44 2.9756 no . 2_747
H45 C51 3.0644 no . 2_747
H45 H31 3.5049 no . 2_747
H45 H33B 3.1432 no . .
H45 H36 3.4264 no . 2_747
H45 H37A 2.7673 no . .
H45 H37B 2.9522 no . 2_747
H45 H44 3.4851 no . 2_747
H46 O6 3.0161 no . 2_656
H46 C14 3.2703 no . 1_565
H46 C48 3.1566 no . 1_565
H46 H40 3.0036 no . 2_656
H46 H48A 3.2714 no . 1_565
H46 H48B 2.5659 no . 1_565
H48A F57 2.9502 no . 1_545
H48A O4 3.0569 no . 1_545
H48A C20 3.1817 no . 2_746
H48A C28 3.4324 no . 1_545
H48A C30 3.5023 no . 2_746
H48A C52 3.5658 no . 2_746
H48A H9A 3.1524 no . 1_545
H48A H20 3.2245 no . 2_746
H48A H28 3.3118 no . 1_545
H48A H46 3.2714 no . 1_545
H48B F57 3.2691 no . 1_545
H48B O6 2.5514 no . 2_646
H48B C46 3.3939 no . 1_545
H48B H40 3.0692 no . 2_646
H48B H46 2.5659 no . 1_545
H48C F57 2.7505 no . 1_545
H48C C6 3.4198 no . 2_746
H48C C18 3.5477 no . 2_746
H48C C30 3.5013 no . 2_746
H48C H6A 2.4515 no . 2_746
H48C H18B 2.5865 no . 2_746
H49 F59 2.6756 no . 2_657
H49 H25 2.9859 no . 2_657
H49 H31 3.0561 no . 1_455
H49 H36 3.2961 no . 1_455
H50 F59 2.8873 no . 2_647
H50 F60 2.7735 no . 2_647
H50 O1 3.0287 no . 2_647
H50 C19 3.3688 no . 2_647
H50 C24 3.2351 no . 2_647
H50 H34 3.4264 no . 1_455
H50 H51 2.8806 no . 1_545
H50 H53A 3.5383 no . 1_545
H51 F59 3.1006 no . 2_657
H51 C26 3.5541 no . 1_565
H51 C50 3.5080 no . 1_565
H51 H26 2.9761 no . 1_565
H51 H35 3.3268 no . 2_757
H51 H50 2.8806 no . 1_565
H52 O4 2.7135 no . 2_746
H52 C4 3.4494 no . 2_756
H52 C7 3.5321 no . 2_746
H52 C16 3.5348 no . 2_746
H52 C21 3.3795 no . 2_646
H52 C31 2.9476 no . 2_746
H52 C47 3.5902 no . 2_646
H52 C49 3.3797 no . 2_646
H52 C54 3.5717 no . 2_646
H52 H4 2.7634 no . 2_756
H52 H31 2.4250 no . 2_746
H53A F59 3.3366 no . 2_657
H53A O64 2.9469 no . 1_465
H53A C26 3.5196 no . 1_565
H53A H26 2.9028 no . 1_565
H53A H36 3.5058 no . 1_455
H53A H50 3.5383 no . 1_565
H53B S63 3.4123 no . 1_565
H53B O5 2.7349 no . 1_565
H53B C15 3.3121 no . 1_565
H53B C26 3.5300 no . 1_565
H53B C29 3.2949 no . 1_565
H53B H26 2.6486 no . 1_565
H53B H29 3.1740 no . 1_565
H53C F57 3.5985 no . 2_656
H53C O64 2.8059 no . 1_465
H53C C17 3.5854 no . 2_656
H53C H17 2.8456 no . 2_656
H53C H18B 3.3025 no . 1_465

loop_
_geom_torsion_atom_site_label_1
_geom_torsion_atom_site_label_2
_geom_torsion_atom_site_label_3
_geom_torsion_atom_site_label_4
_geom_torsion
_geom_torsion_publ_flag
_geom_torsion_site_symmetry_1
_geom_torsion_site_symmetry_2
_geom_torsion_site_symmetry_3
_geom_torsion_site_symmetry_4
O7 S2 N56 C9 170.0(2) no . . . .
O7 S2 N56 C23 42.3(3) no . . . .
O7 S2 C54 C21 41.4(4) no . . . .
O7 S2 C54 C46 -137.7(3) no . . . .
O8 S2 N56 C9 40.7(3) no . . . .
O8 S2 N56 C23 -87.1(3) no . . . .
O8 S2 C54 C21 172.4(3) no . . . .
O8 S2 C54 C46 -6.7(4) no . . . .
N56 S2 C54 C21 -70.9(4) no . . . .
N56 S2 C54 C46 110.1(3) no . . . .
C54 S2 N56 C9 -74.8(3) no . . . .
C54 S2 N56 C23 157.4(3) no . . . .
O5 S63 N55 C6 61.6(3) no . . . .
O5 S63 N55 C27 -160.7(3) no . . . .
O5 S63 C15 C29 -31.6(4) no . . . .
O5 S63 C15 C40 150.0(3) no . . . .
O6 S63 N55 C6 -169.5(3) no . . . .
O6 S63 N55 C27 -31.8(3) no . . . .
O6 S63 C15 C29 -163.9(3) no . . . .
O6 S63 C15 C40 17.7(4) no . . . .
N55 S63 C15 C29 81.8(4) no . . . .
N55 S63 C15 C40 -96.6(4) no . . . .
C15 S63 N55 C6 -53.1(3) no . . . .
C15 S63 N55 C27 84.7(3) no . . . .
C16 O4 C28 C9 -119.2(4) no . . . .
C16 O4 C28 C16 -0.0(2) no . . . .
C28 O4 C16 C7 -109.1(4) no . . . .
C28 O4 C16 C28 -0.0(2) no . . . .
C28 O4 C16 C33 115.7(4) no . . . .
C19 O61 C37 C33 -107.2(4) no . . . .
C37 O61 C19 O1 5.2(6) no . . . .
C37 O61 C19 C24 -170.8(3) no . . . .
C8 O62 C41 C18 104.7(4) no . . . .
C41 O62 C8 O9 -4.1(7) no . . . .
C41 O62 C8 C42 171.8(3) no . . . .
C10 O64 C11 C5 108.8(4) no . . . .
C10 O64 C11 C10 -0.00(19) no . . . .
C10 O64 C11 C18 -115.0(4) no . . . .
C11 O64 C10 C6 117.6(4) no . . . .
C11 O64 C10 C11 -0.0(2) no . . . .
S63 N55 C6 C10 -71.5(4) no . . . .
S63 N55 C27 C3 101.6(4) no . . . .
S63 N55 C27 C30 -81.5(4) no . . . .
C6 N55 C27 C3 -118.9(4) no . . . .
C6 N55 C27 C30 58.0(5) no . . . .
C27 N55 C6 C10 149.5(3) no . . . .
S2 N56 C9 C28 85.4(3) no . . . .
S2 N56 C23 C12 -108.9(4) no . . . .
S2 N56 C23 C39 73.3(4) no . . . .
C9 N56 C23 C12 121.8(4) no . . . .
C9 N56 C23 C39 -56.1(5) no . . . .
C23 N56 C9 C28 -147.7(3) no . . . .
C17 C3 C27 N55 175.3(4) no . . . .
C17 C3 C27 C30 -1.6(6) no . . . .
C27 C3 C17 C52 0.4(6) no . . . .
C17 C3 C42 F57 -11.1(6) no . . . .
C17 C3 C42 F58 106.2(5) no . . . .
C17 C3 C42 C8 -128.4(4) no . . . .
C42 C3 C17 C52 179.2(4) no . . . .
C27 C3 C42 F57 167.6(4) no . . . .
C27 C3 C42 F58 -75.1(5) no . . . .
C27 C3 C42 C8 50.3(6) no . . . .
C42 C3 C27 N55 -3.4(6) no . . . .
C42 C3 C27 C30 179.7(4) no . . . .
C14 C4 C29 C15 -1.6(7) no . . . .
C29 C4 C14 C13 -0.8(7) no . . . .
C29 C4 C14 C48 179.3(4) no . . . .
C11 C5 C34 C35 179.9(4) no . . . .
C34 C5 C11 O64 84.1(5) no . . . .
C34 C5 C11 C10 150.3(4) no . . . .
C34 C5 C11 C18 -50.2(6) no . . . .
C11 C5 C43 C22 -179.9(4) no . . . .
C43 C5 C11 O64 -96.3(5) no . . . .
C43 C5 C11 C10 -30.2(6) no . . . .
C43 C5 C11 C18 129.3(4) no . . . .
C34 C5 C43 C22 -0.3(7) no . . . .
C43 C5 C34 C35 0.3(7) no . . . .
N55 C6 C10 O64 -173.2(3) no . . . .
N55 C6 C10 C11 -103.8(5) no . . . .
C16 C7 C31 C36 176.1(3) no . . . .
C31 C7 C16 O4 -65.8(5) no . . . .
C31 C7 C16 C28 -131.6(4) no . . . .
C31 C7 C16 C33 67.7(5) no . . . .
C16 C7 C38 C51 -176.8(4) no . . . .
C38 C7 C16 O4 111.5(5) no . . . .
C38 C7 C16 C28 45.7(6) no . . . .
C38 C7 C16 C33 -114.9(5) no . . . .
C31 C7 C38 C51 0.6(6) no . . . .
C38 C7 C31 C36 -1.3(6) no . . . .
O9 C8 C42 F57 100.8(5) no . . . .
O9 C8 C42 F58 -12.2(6) no . . . .
O9 C8 C42 C3 -139.2(5) no . . . .
O62 C8 C42 F57 -75.4(4) no . . . .
O62 C8 C42 F58 171.6(4) no . . . .
O62 C8 C42 C3 44.6(5) no . . . .
N56 C9 C28 O4 172.8(3) no . . . .
N56 C9 C28 C16 104.9(5) no . . . .
O64 C10 C11 O64 -0.00(14) no . . . .
O64 C10 C11 C5 -103.3(4) no . . . .
O64 C10 C11 C18 98.5(4) no . . . .
C6 C10 C11 O64 -100.1(5) no . . . .
C6 C10 C11 C5 156.6(4) no . . . .
C6 C10 C11 C18 -1.6(6) no . . . .
O64 C11 C18 C41 159.0(3) no . . . .
C5 C11 C18 C41 -65.7(5) no . . . .
C10 C11 C18 C41 92.8(5) no . . . .
C23 C12 C24 F59 -168.1(4) no . . . .
C23 C12 C24 F60 77.0(5) no . . . .
C23 C12 C24 C19 -47.7(6) no . . . .
C24 C12 C23 N56 -0.4(6) no . . . .
C24 C12 C23 C39 177.5(4) no . . . .
C23 C12 C25 C50 0.3(7) no . . . .
C25 C12 C23 N56 -178.9(4) no . . . .
C25 C12 C23 C39 -1.0(6) no . . . .
C24 C12 C25 C50 -178.2(4) no . . . .
C25 C12 C24 F59 10.4(6) no . . . .
C25 C12 C24 F60 -104.4(5) no . . . .
C25 C12 C24 C19 130.8(4) no . . . .
C14 C13 C40 C15 -2.2(7) no . . . .
C40 C13 C14 C4 2.7(7) no . . . .
C40 C13 C14 C48 -177.3(4) no . . . .
S63 C15 C29 C4 -176.2(3) no . . . .
S63 C15 C40 C13 178.1(3) no . . . .
C29 C15 C40 C13 -0.2(7) no . . . .
C40 C15 C29 C4 2.1(7) no . . . .
O4 C16 C28 O4 0.00(14) no . . . .
O4 C16 C28 C9 96.9(4) no . . . .
O4 C16 C33 C37 -156.1(3) no . . . .
C7 C16 C28 O4 101.3(4) no . . . .
C7 C16 C28 C9 -161.8(4) no . . . .
C7 C16 C33 C37 70.7(5) no . . . .
C28 C16 C33 C37 -88.7(5) no . . . .
C33 C16 C28 O4 -99.4(5) no . . . .
C33 C16 C28 C9 -2.5(7) no . . . .
C3 C17 C52 C20 0.4(7) no . . . .
C11 C18 C41 O62 -77.2(5) no . . . .
O1 C19 C24 F59 -97.4(5) no . . . .
O1 C19 C24 F60 14.1(6) no . . . .
O1 C19 C24 C12 140.1(4) no . . . .
O61 C19 C24 F59 78.7(4) no . . . .
O61 C19 C24 F60 -169.7(3) no . . . .
O61 C19 C24 C12 -43.7(5) no . . . .
C30 C20 C52 C17 -0.0(7) no . . . .
C52 C20 C30 C27 -1.2(7) no . . . .
C49 C21 C54 S2 179.6(4) no . . . .
C49 C21 C54 C46 -1.4(7) no . . . .
C54 C21 C49 C47 -0.0(7) no . . . .
C43 C22 C45 C35 0.5(7) no . . . .
C45 C22 C43 C5 -0.1(7) no . . . .
N56 C23 C39 C26 179.2(4) no . . . .
C12 C23 C39 C26 1.4(7) no . . . .
C12 C25 C50 C26 0.1(7) no . . . .
C39 C26 C50 C25 0.2(7) no . . . .
C50 C26 C39 C23 -1.0(7) no . . . .
N55 C27 C30 C20 -174.8(4) no . . . .
C3 C27 C30 C20 2.0(6) no . . . .
C7 C31 C36 C44 1.0(6) no . . . .
C46 C32 C47 C49 0.0(7) no . . . .
C46 C32 C47 C53 179.0(4) no . . . .
C47 C32 C46 C54 -1.4(7) no . . . .
C16 C33 C37 O61 76.6(5) no . . . .
C5 C34 C35 C45 0.1(7) no . . . .
C34 C35 C45 C22 -0.5(7) no . . . .
C31 C36 C44 C51 0.1(7) no . . . .
C7 C38 C51 C44 0.4(7) no . . . .
C36 C44 C51 C38 -0.8(7) no . . . .
C32 C46 C54 S2 -178.9(4) no . . . .
C32 C46 C54 C21 2.1(7) no . . . .
C32 C47 C49 C21 0.7(7) no . . . .
C53 C47 C49 C21 -178.2(4) no . . . .
